data_2224140
loop_
_publ_author_name
'Zhang, Zheyu'

_publ_section_title
;<i>catena</i>-Poly[[[aquasilver(I)]-\m-1,1'-(butane-1,4-diyl)di-1<i>H</i>-imidazole-\k^2^<i>N</i>^3^:<i>N</i>^3'^]
 hemi(biphenyl-4,4'-dicarboxylate) dihydrate]
;
_journal_coeditor_code CI2938
_journal_issue 12
_journal_name_full 'Acta Crystallographica Section E'
_journal_page_first m1519
_journal_page_last m1520
_journal_paper_doi 10.1107/S1600536809045826
_journal_volume 65
_journal_year 2009
_chemical_formula_iupac '[Ag (C10 H14 N4) (H2 O)] (C14 H8 O4)0.5, 2H2 O'
_chemical_formula_moiety 'C10 H16 Ag1 N4 H2 O +, 0.5(C14 H8 O4 2-), 2(H2 O)'
_chemical_formula_sum 'C17 H24 Ag N4 O5'
_chemical_formula_weight 472.27
_chemical_name_systematic
;
<i>catena</i>-Poly[[[aquasilver(I)]-\m-1,1'-(butane-1,4-diyl)di-1<i>H</i>-
imidazole-\k^2^<i>N</i>^3^:<i>N</i>^3'^] hemi(biphenyl-4,4'-dicarboxylate)
dihydrate]
;
_space_group_IT_number 2
_symmetry_cell_setting triclinic
_symmetry_space_group_name_Hall '-P 1'
_symmetry_space_group_name_H-M 'P -1'
_atom_sites_solution_hydrogens geom
_atom_sites_solution_primary direct
_atom_sites_solution_secondary difmap
_audit_creation_method SHELXL-97
_cell_angle_alpha 80.1900(10)
_cell_angle_beta 68.8980(10)
_cell_angle_gamma 74.7750(10)
_cell_formula_units_Z 2
_cell_length_a 9.7685(6)
_cell_length_b 10.0659(6)
_cell_length_c 10.9224(7)
_cell_measurement_reflns_used 3658
_cell_measurement_temperature 293(2)
_cell_measurement_theta_max 25.7
_cell_measurement_theta_min 2.0
_cell_volume 963.36(10)
_computing_cell_refinement 'SAINT (Bruker, 2002)'
_computing_data_collection 'SMART (Bruker, 2002)'
_computing_data_reduction 'SAINT (Bruker, 2002)'
_computing_molecular_graphics 'SHELXTL (Sheldrick, 2008)'
_computing_publication_material 'SHELXTL (Sheldrick, 2008)'
_computing_structure_refinement 'SHELXL97 (Sheldrick, 2008)'
_computing_structure_solution 'SHELXS97 (Sheldrick, 2008)'
_diffrn_ambient_temperature 293(2)
_diffrn_measured_fraction_theta_full 0.980
_diffrn_measured_fraction_theta_max 0.975
_diffrn_measurement_device_type 'Bruker APEX CCD area-detector'
_diffrn_measurement_method '\f and \w'
_diffrn_radiation_monochromator graphite
_diffrn_radiation_source 'fine-focus sealed tube'
_diffrn_radiation_type MoK\a
_diffrn_radiation_wavelength 0.71073
_diffrn_reflns_av_R_equivalents 0.0110
_diffrn_reflns_av_sigmaI/netI 0.0186
_diffrn_reflns_limit_h_max 11
_diffrn_reflns_limit_h_min -11
_diffrn_reflns_limit_k_max 11
_diffrn_reflns_limit_k_min -12
_diffrn_reflns_limit_l_max 13
_diffrn_reflns_limit_l_min -12
_diffrn_reflns_number 5289
_diffrn_reflns_theta_full 25.00
_diffrn_reflns_theta_max 25.66
_diffrn_reflns_theta_min 2.01
_diffrn_standards_number 0
_exptl_absorpt_coefficient_mu 1.082
_exptl_absorpt_correction_T_max 0.86
_exptl_absorpt_correction_T_min 0.81
_exptl_absorpt_correction_type multi-scan
_exptl_absorpt_process_details '(SADABS; Sheldrick, 1996)'
_exptl_crystal_colour colourless
_exptl_crystal_density_diffrn 1.628
_exptl_crystal_density_method 'not measured'
_exptl_crystal_description Block
_exptl_crystal_F_000 482
_exptl_crystal_size_max 0.23
_exptl_crystal_size_mid 0.16
_exptl_crystal_size_min 0.14
_refine_diff_density_max 0.355
_refine_diff_density_min -0.415
_refine_ls_extinction_method none
_refine_ls_goodness_of_fit_ref 1.055
_refine_ls_hydrogen_treatment mixed
_refine_ls_matrix_type full
_refine_ls_number_parameters 267
_refine_ls_number_reflns 3569
_refine_ls_number_restraints 9
_refine_ls_restrained_S_all 1.060
_refine_ls_R_factor_all 0.0236
_refine_ls_R_factor_gt 0.0226
_refine_ls_shift/su_max 0.003
_refine_ls_shift/su_mean 0.000
_refine_ls_structure_factor_coef Fsqd
_refine_ls_weighting_details 'calc w=1/[\s^2^(Fo^2^)+(0.0296P)^2^+0.5838P] where P=(Fo^2^+2Fc^2^)/3'
_refine_ls_weighting_scheme calc
_refine_ls_wR_factor_gt 0.0575
_refine_ls_wR_factor_ref 0.0583
_reflns_number_gt 3422
_reflns_number_total 3569
_reflns_threshold_expression I>2\s(I)
_cod_data_source_file ci2938.cif
_cod_data_source_block I
_cod_depositor_comments
;
The following automatic conversions were performed:
'_symmetry_cell_setting' value 'Triclinic' changed to 'triclinic'
according to '/home/saulius/struct/CIF-dictionaries/cif_core.dic'
dictionary named 'cif_core.dic' version 2.4.1 from 2010-06-29.

Automatic conversion script
Id: cif_fix_enum 1527 2010-12-29 10:47:43Z saulius 

The following automatic conversions were performed:

'_symmetry_cell_setting' value 'Triclinic' changed to 'triclinic'
according to /home/saulius/struct/CIF-dictionaries/cif_core.dic
dictionary named 'cif_core.dic' version 2.4.1 from 2010-06-29.

Automatic conversion script
Id: cif_fix_values 1715 2011-07-08 13:25:40Z adriana 
;
_cod_database_code 2224140
_cod_database_fobs_code 2224140

loop_
_symmetry_equiv_pos_as_xyz
'x, y, z'
'-x, -y, -z'

loop_
_atom_site_type_symbol
_atom_site_label
_atom_site_fract_x
_atom_site_fract_y
_atom_site_fract_z
_atom_site_U_iso_or_equiv
_atom_site_adp_type
_atom_site_calc_flag
_atom_site_refinement_flags
_atom_site_occupancy
_atom_site_disorder_assembly
_atom_site_disorder_group
Ag Ag1 0.956725(17) 0.248290(16) 0.414393(15) 0.03644(7) Uani d . 1 . .
C C1 1.1776(2) 0.4373(2) 0.3910(2) 0.0390(5) Uani d . 1 . .
H H1 1.1738 0.4140 0.4781 0.047 Uiso calc R 1 . .
C C2 1.2573(2) 0.5253(2) 0.3053(2) 0.0390(5) Uani d . 1 . .
H H2 1.3174 0.5731 0.3219 0.047 Uiso calc R 1 . .
C C3 1.1389(2) 0.4463(2) 0.2074(2) 0.0325(4) Uani d . 1 . .
H H3 1.1042 0.4315 0.1431 0.039 Uiso calc R 1 . .
C C4 1.2955(2) 0.6107(2) 0.0650(2) 0.0372(5) Uani d . 1 . .
H H4A 1.2605 0.7083 0.0785 0.045 Uiso calc PR 0.855(8) A 1
H H4B 1.2593 0.5933 -0.0014 0.045 Uiso calc PR 0.855(8) A 1
H H4C 1.3203 0.6896 0.0832 0.045 Uiso d PR 0.145(8) A 2
H H4D 1.2221 0.6428 0.0209 0.045 Uiso d PR 0.145(8) A 2
C C5 1.4677(3) 0.5751(3) 0.0147(3) 0.0374(9) Uani d P 0.855(8) . 1
H H5A 1.5036 0.6338 -0.0647 0.045 Uiso calc PR 0.855(8) A 1
H H5B 1.5038 0.5942 0.0804 0.045 Uiso calc PR 0.855(8) A 1
C C5A 1.4372(14) 0.5180(14) -0.0276(12) 0.024(4) Uiso d P 0.145(8) . 2
H H5C 1.4122 0.4341 -0.0372 0.029 Uiso calc PR 0.145(8) A 2
H H5D 1.4686 0.5669 -0.1141 0.029 Uiso calc PR 0.145(8) A 2
C C6 0.5360(2) 0.0327(2) 0.93096(18) 0.0289(4) Uani d . 1 . .
H H6A 0.4580 0.0804 0.8937 0.035 Uiso calc R 1 . .
H H6B 0.5876 0.1004 0.9370 0.035 Uiso calc R 1 . .
C C7 0.6471(2) -0.0754(2) 0.84084(19) 0.0305(4) Uani d . 1 . .
H H7A 0.7307 -0.1157 0.8731 0.037 Uiso calc R 1 . .
H H7B 0.5982 -0.1486 0.8433 0.037 Uiso calc R 1 . .
C C8 0.7895(2) 0.0778(2) 0.6596(2) 0.0318(4) Uani d . 1 . .
H H8 0.8211 0.1176 0.7127 0.038 Uiso calc R 1 . .
C C9 0.7547(2) 0.0266(2) 0.4916(2) 0.0357(5) Uani d . 1 . .
H H9 0.7588 0.0248 0.4055 0.043 Uiso calc R 1 . .
C C10 0.6817(2) -0.0505(2) 0.5973(2) 0.0344(4) Uani d . 1 . .
H H10 0.6266 -0.1132 0.5975 0.041 Uiso calc R 1 . .
C C11 0.4496(2) 0.46334(19) 0.55623(18) 0.0242(4) Uani d . 1 . .
C C12 0.4568(2) 0.3221(2) 0.5596(2) 0.0327(4) Uani d . 1 . .
H H12 0.5256 0.2728 0.4897 0.039 Uiso calc R 1 . .
C C13 0.3640(2) 0.2543(2) 0.6645(2) 0.0326(4) Uani d . 1 . .
H H13 0.3716 0.1603 0.6641 0.039 Uiso calc R 1 . .
C C14 0.2594(2) 0.32470(19) 0.77048(18) 0.0261(4) Uani d . 1 . .
C C15 0.2498(2) 0.4651(2) 0.7673(2) 0.0321(4) Uani d . 1 . .
H H15 0.1797 0.5143 0.8367 0.038 Uiso calc R 1 . .
C C16 0.3426(2) 0.5328(2) 0.6629(2) 0.0318(4) Uani d . 1 . .
H H16 0.3337 0.6270 0.6634 0.038 Uiso calc R 1 . .
C C17 0.1584(2) 0.2522(2) 0.88668(19) 0.0288(4) Uani d . 1 . .
N N1 1.10255(19) 0.38726(19) 0.32976(17) 0.0341(4) Uani d . 1 . .
N N2 1.23205(18) 0.53009(17) 0.18881(17) 0.0315(4) Uani d . 1 A .
N N3 0.82188(19) 0.10780(18) 0.53071(16) 0.0323(4) Uani d . 1 . .
N N4 0.70506(18) -0.01762(17) 0.70361(15) 0.0286(3) Uani d . 1 . .
O O1 0.17403(16) 0.12310(14) 0.88583(15) 0.0355(3) Uani d . 1 . .
O O2 0.06563(18) 0.32386(16) 0.97662(15) 0.0418(4) Uani d . 1 . .
O O2W 0.08819(17) 0.93824(16) 0.11184(15) 0.0354(3) Uani d D 1 . .
O O3W 0.64273(19) 0.13798(18) 0.20741(18) 0.0471(4) Uani d D 1 . .
O O1W 0.91632(17) 0.19506(16) 0.20090(14) 0.0353(3) Uani d D 1 . .
H H2A 0.128(3) 0.984(3) 0.040(2) 0.053 Uiso d D 1 . .
H H2B 0.014(2) 0.908(3) 0.115(3) 0.053 Uiso d D 1 . .
H H3A 0.715(3) 0.175(2) 0.202(3) 0.053 Uiso d D 1 . .
H H3B 0.677(3) 0.0563(19) 0.180(3) 0.053 Uiso d D 1 . .
H H1B 0.957(3) 0.243(2) 0.130(2) 0.053 Uiso d D 1 . .
H H1A 0.958(3) 0.1105(17) 0.201(3) 0.053 Uiso d D 1 . .

loop_
_atom_site_aniso_label
_atom_site_aniso_U_11
_atom_site_aniso_U_22
_atom_site_aniso_U_33
_atom_site_aniso_U_12
_atom_site_aniso_U_13
_atom_site_aniso_U_23
Ag1 0.03500(10) 0.03866(11) 0.03170(10) -0.01681(7) -0.00289(7) 0.00291(7)
C1 0.0356(11) 0.0507(13) 0.0313(11) -0.0134(10) -0.0098(9) -0.0015(9)
C2 0.0344(11) 0.0456(12) 0.0412(12) -0.0159(9) -0.0118(9) -0.0049(10)
C3 0.0277(10) 0.0364(11) 0.0306(10) -0.0102(8) -0.0044(8) -0.0021(8)
C4 0.0315(11) 0.0308(11) 0.0403(12) -0.0079(9) -0.0050(9) 0.0070(9)
C5 0.0313(14) 0.0285(15) 0.0442(15) -0.0113(10) -0.0033(11) 0.0055(11)
C6 0.0295(10) 0.0319(10) 0.0240(10) -0.0112(8) -0.0062(8) 0.0027(8)
C7 0.0319(10) 0.0327(10) 0.0246(9) -0.0115(8) -0.0073(8) 0.0056(8)
C8 0.0316(10) 0.0382(11) 0.0260(9) -0.0151(9) -0.0069(8) 0.0019(8)
C9 0.0406(12) 0.0438(12) 0.0240(10) -0.0168(10) -0.0085(8) 0.0003(8)
C10 0.0391(11) 0.0371(11) 0.0292(10) -0.0153(9) -0.0101(9) -0.0008(8)
C11 0.0232(9) 0.0249(9) 0.0243(9) -0.0071(7) -0.0078(7) 0.0009(7)
C12 0.0358(11) 0.0256(10) 0.0285(10) -0.0083(8) 0.0004(8) -0.0030(8)
C13 0.0384(11) 0.0230(9) 0.0322(10) -0.0106(8) -0.0050(9) -0.0003(8)
C14 0.0241(9) 0.0294(10) 0.0258(9) -0.0093(7) -0.0094(7) 0.0031(7)
C15 0.0302(10) 0.0300(10) 0.0299(10) -0.0076(8) -0.0011(8) -0.0046(8)
C16 0.0331(10) 0.0228(9) 0.0336(10) -0.0090(8) -0.0016(8) -0.0036(8)
C17 0.0274(9) 0.0318(10) 0.0291(10) -0.0123(8) -0.0097(8) 0.0017(8)
N1 0.0312(9) 0.0382(10) 0.0312(9) -0.0133(8) -0.0053(7) -0.0005(7)
N2 0.0249(8) 0.0299(9) 0.0352(9) -0.0075(7) -0.0049(7) -0.0002(7)
N3 0.0327(9) 0.0370(9) 0.0256(8) -0.0137(7) -0.0062(7) 0.0032(7)
N4 0.0294(8) 0.0310(8) 0.0237(8) -0.0104(7) -0.0062(6) 0.0020(6)
O1 0.0360(8) 0.0283(7) 0.0378(8) -0.0146(6) -0.0038(6) 0.0019(6)
O2 0.0445(9) 0.0343(8) 0.0333(8) -0.0135(7) 0.0052(7) -0.0010(6)
O2W 0.0375(8) 0.0371(8) 0.0352(8) -0.0129(6) -0.0157(7) 0.0029(6)
O3W 0.0394(9) 0.0453(10) 0.0573(10) -0.0110(8) -0.0152(8) -0.0052(8)
O1W 0.0397(8) 0.0319(8) 0.0295(7) -0.0129(6) -0.0030(6) -0.0007(6)

loop_
_atom_type_symbol
_atom_type_description
_atom_type_scat_dispersion_real
_atom_type_scat_dispersion_imag
_atom_type_scat_source
C C 0.0033 0.0016 'International Tables Vol C Tables 4.2.6.8 and 6.1.1.4'
H H 0.0000 0.0000 'International Tables Vol C Tables 4.2.6.8 and 6.1.1.4'
N N 0.0061 0.0033 'International Tables Vol C Tables 4.2.6.8 and 6.1.1.4'
O O 0.0106 0.0060 'International Tables Vol C Tables 4.2.6.8 and 6.1.1.4'
Ag Ag -0.8971 1.1015 'International Tables Vol C Tables 4.2.6.8 and 6.1.1.4'

loop_
_geom_angle_atom_site_label_1
_geom_angle_atom_site_label_2
_geom_angle_atom_site_label_3
_geom_angle_site_symmetry_1
_geom_angle_site_symmetry_3
_geom_angle
_geom_angle_publ_flag
N1 Ag1 N3 . . 169.34(7) ?
C2 C1 N1 . . 109.61(19) ?
C2 C1 H1 . . 125.2 ?
N1 C1 H1 . . 125.2 ?
C1 C2 N2 . . 106.38(19) ?
C1 C2 H2 . . 126.8 ?
N2 C2 H2 . . 126.8 ?
N1 C3 N2 . . 111.13(19) ?
N1 C3 H3 . . 124.4 ?
N2 C3 H3 . . 124.4 ?
N2 C4 C5 . . 112.46(18) ?
N2 C4 C5A . . 110.1(5) ?
N2 C4 H4A . . 109.1 ?
C5 C4 H4A . . 109.1 ?
C5A C4 H4A . . 136.1 ?
N2 C4 H4B . . 109.1 ?
C5 C4 H4B . . 109.1 ?
C5A C4 H4B . . 76.9 ?
H4A C4 H4B . . 107.8 ?
N2 C4 H4C . . 109.8 ?
C5 C4 H4C . . 77.1 ?
C5A C4 H4C . . 110.9 ?
H4B C4 H4C . . 134.0 ?
N2 C4 H4D . . 109.4 ?
C5 C4 H4D . . 132.7 ?
C5A C4 H4D . . 108.3 ?
H4A C4 H4D . . 75.9 ?
H4C C4 H4D . . 108.3 ?
C5 C5 C4 2_865 . 112.6(3) ?
C5 C5 H5A 2_865 . 109.1 ?
C4 C5 H5A . . 109.1 ?
C5 C5 H5B 2_865 . 109.1 ?
C4 C5 H5B . . 109.1 ?
H5A C5 H5B . . 107.8 ?
C5A C5A C4 2_865 . 110.4(13) ?
C5A C5A H5C 2_865 . 109.6 ?
C4 C5A H5C . . 109.6 ?
C5A C5A H5D 2_865 . 109.6 ?
C4 C5A H5D . . 109.6 ?
H5C C5A H5D . . 108.1 ?
C7 C6 C6 . 2_657 111.4(2) ?
C7 C6 H6A . . 109.4 ?
C6 C6 H6A 2_657 . 109.4 ?
C7 C6 H6B . . 109.4 ?
C6 C6 H6B 2_657 . 109.4 ?
H6A C6 H6B . . 108.0 ?
N4 C7 C6 . . 112.45(16) ?
N4 C7 H7A . . 109.1 ?
C6 C7 H7A . . 109.1 ?
N4 C7 H7B . . 109.1 ?
C6 C7 H7B . . 109.1 ?
H7A C7 H7B . . 107.8 ?
N3 C8 N4 . . 111.21(18) ?
N3 C8 H8 . . 124.4 ?
N4 C8 H8 . . 124.4 ?
C10 C9 N3 . . 109.77(18) ?
C10 C9 H9 . . 125.1 ?
N3 C9 H9 . . 125.1 ?
C9 C10 N4 . . 106.30(18) ?
C9 C10 H10 . . 126.9 ?
N4 C10 H10 . . 126.9 ?
C16 C11 C12 . . 116.87(17) ?
C16 C11 C11 . 2_666 121.5(2) ?
C12 C11 C11 . 2_666 121.6(2) ?
C13 C12 C11 . . 121.43(18) ?
C13 C12 H12 . . 119.3 ?
C11 C12 H12 . . 119.3 ?
C12 C13 C14 . . 120.93(18) ?
C12 C13 H13 . . 119.5 ?
C14 C13 H13 . . 119.5 ?
C15 C14 C13 . . 118.11(17) ?
C15 C14 C17 . . 120.18(17) ?
C13 C14 C17 . . 121.72(17) ?
C16 C15 C14 . . 121.05(18) ?
C16 C15 H15 . . 119.5 ?
C14 C15 H15 . . 119.5 ?
C15 C16 C11 . . 121.60(18) ?
C15 C16 H16 . . 119.2 ?
C11 C16 H16 . . 119.2 ?
O2 C17 O1 . . 124.92(18) ?
O2 C17 C14 . . 117.50(17) ?
O1 C17 C14 . . 117.59(17) ?
C3 N1 C1 . . 105.41(17) ?
C3 N1 Ag1 . . 127.40(15) ?
C1 N1 Ag1 . . 127.18(15) ?
C3 N2 C2 . . 107.47(17) ?
C3 N2 C4 . . 125.54(19) ?
C2 N2 C4 . . 126.99(18) ?
C8 N3 C9 . . 105.46(17) ?
C8 N3 Ag1 . . 125.56(14) ?
C9 N3 Ag1 . . 128.95(14) ?
C8 N4 C10 . . 107.26(16) ?
C8 N4 C7 . . 126.55(17) ?
C10 N4 C7 . . 126.19(17) ?
H2A O2W H2B . . 116(2) ?
H3A O3W H3B . . 111(2) ?
H1B O1W H1A . . 114(2) ?

loop_
_geom_bond_atom_site_label_1
_geom_bond_atom_site_label_2
_geom_bond_site_symmetry_2
_geom_bond_distance
_geom_bond_publ_flag
Ag1 N1 . 2.1209(17) y
Ag1 N3 . 2.1237(16) y
Ag1 O1W . 2.6611(12) y
C1 C2 . 1.350(3) ?
C1 N1 . 1.378(3) ?
C1 H1 . 0.93 ?
C2 N2 . 1.371(3) ?
C2 H2 . 0.93 ?
C3 N1 . 1.328(3) ?
C3 N2 . 1.338(3) ?
C3 H3 . 0.93 ?
C4 N2 . 1.469(3) ?
C4 C5 . 1.531(3) ?
C4 C5A . 1.564(13) ?
C4 H4A . 0.97 ?
C4 H4B . 0.97 ?
C4 H4C . 0.96 ?
C4 H4D . 0.96 ?
C5 C5 2_865 1.518(5) ?
C5 H5A . 0.97 ?
C5 H5B . 0.97 ?
C5A C5A 2_865 1.49(3) ?
C5A H5C . 0.97 ?
C5A H5D . 0.97 ?
C6 C7 . 1.519(3) ?
C6 C6 2_657 1.531(4) ?
C6 H6A . 0.97 ?
C6 H6B . 0.97 ?
C7 N4 . 1.473(2) ?
C7 H7A . 0.97 ?
C7 H7B . 0.97 ?
C8 N3 . 1.326(3) ?
C8 N4 . 1.344(3) ?
C8 H8 . 0.93 ?
C9 C10 . 1.355(3) ?
C9 N3 . 1.372(3) ?
C9 H9 . 0.93 ?
C10 N4 . 1.368(3) ?
C10 H10 . 0.93 ?
C11 C16 . 1.399(3) ?
C11 C12 . 1.400(3) ?
C11 C11 2_666 1.492(4) ?
C12 C13 . 1.382(3) ?
C12 H12 . 0.93 ?
C13 C14 . 1.391(3) ?
C13 H13 . 0.93 ?
C14 C15 . 1.387(3) ?
C14 C17 . 1.509(3) ?
C15 C16 . 1.379(3) ?
C15 H15 . 0.93 ?
C16 H16 . 0.93 ?
C17 O2 . 1.251(2) ?
C17 O1 . 1.269(2) ?
O2W H2A . 0.857(16) ?
O2W H2B . 0.842(16) ?
O3W H3A . 0.865(16) ?
O3W H3B . 0.864(16) ?
O1W H1B . 0.863(16) ?
O1W H1A . 0.842(16) ?

loop_
_geom_hbond_atom_site_label_D
_geom_hbond_atom_site_label_H
_geom_hbond_atom_site_label_A
_geom_hbond_site_symmetry_A
_geom_hbond_distance_DH
_geom_hbond_distance_HA
_geom_hbond_distance_DA
_geom_hbond_angle_DHA
O2W H2A O1 1_564 0.86(2) 1.99(2) 2.833(2) 166(3)
O2W H2B O1 2_566 0.84(2) 1.95(2) 2.779(2) 169(3)
O3W H3B O1 2_656 0.86(2) 2.05(2) 2.877(2) 160(2)
O3W H3A O1W . 0.86(2) 2.02(2) 2.852(2) 161(2)
O1W H1A O2W 1_645 0.84(2) 2.03(2) 2.802(2) 153(2)

loop_
_geom_torsion_atom_site_label_1
_geom_torsion_atom_site_label_2
_geom_torsion_atom_site_label_3
_geom_torsion_atom_site_label_4
_geom_torsion_site_symmetry_1
_geom_torsion_site_symmetry_2
_geom_torsion_site_symmetry_3
_geom_torsion_site_symmetry_4
_geom_torsion
_geom_torsion_publ_flag
N1 C1 C2 N2 . . . . -0.1(3) ?
N2 C4 C5 C5 . . . 2_865 61.3(4) ?
C5A C4 C5 C5 . . . 2_865 -32.3(8) ?
N2 C4 C5A C5A . . . 2_865 -68.5(14) ?
C5 C4 C5A C5A . . . 2_865 32.3(9) ?
C6 C6 C7 N4 2_657 . . . 173.50(19) ?
N3 C9 C10 N4 . . . . -0.6(3) ?
C16 C11 C12 C13 . . . . -1.0(3) ?
C11 C11 C12 C13 2_666 . . . 179.5(2) ?
C11 C12 C13 C14 . . . . 0.2(3) ?
C12 C13 C14 C15 . . . . 0.7(3) ?
C12 C13 C14 C17 . . . . -179.23(19) ?
C13 C14 C15 C16 . . . . -0.8(3) ?
C17 C14 C15 C16 . . . . 179.08(19) ?
C14 C15 C16 C11 . . . . 0.1(3) ?
C12 C11 C16 C15 . . . . 0.8(3) ?
C11 C11 C16 C15 2_666 . . . -179.6(2) ?
C15 C14 C17 O2 . . . . 1.4(3) ?
C13 C14 C17 O2 . . . . -178.69(19) ?
C15 C14 C17 O1 . . . . -178.55(18) ?
C13 C14 C17 O1 . . . . 1.3(3) ?
N2 C3 N1 C1 . . . . 0.0(2) ?
N2 C3 N1 Ag1 . . . . 178.97(13) ?
C2 C1 N1 C3 . . . . 0.1(3) ?
C2 C1 N1 Ag1 . . . . -178.88(15) ?
N3 Ag1 N1 C3 . . . . 177.4(3) ?
N3 Ag1 N1 C1 . . . . -3.9(5) ?
N1 C3 N2 C2 . . . . -0.1(2) ?
N1 C3 N2 C4 . . . . 179.42(18) ?
C1 C2 N2 C3 . . . . 0.1(2) ?
C1 C2 N2 C4 . . . . -179.36(19) ?
C5 C4 N2 C3 . . . . -121.4(2) ?
C5A C4 N2 C3 . . . . -82.8(6) ?
C5 C4 N2 C2 . . . . 58.1(3) ?
C5A C4 N2 C2 . . . . 96.6(6) ?
N4 C8 N3 C9 . . . . -0.2(2) ?
N4 C8 N3 Ag1 . . . . -178.33(13) ?
C10 C9 N3 C8 . . . . 0.5(3) ?
C10 C9 N3 Ag1 . . . . 178.52(15) ?
N1 Ag1 N3 C8 . . . . 12.2(5) ?
N1 Ag1 N3 C9 . . . . -165.4(3) ?
N3 C8 N4 C10 . . . . -0.1(2) ?
N3 C8 N4 C7 . . . . -179.62(18) ?
C9 C10 N4 C8 . . . . 0.4(2) ?
C9 C10 N4 C7 . . . . 179.93(19) ?
C6 C7 N4 C8 . . . . 64.4(3) ?
C6 C7 N4 C10 . . . . -115.0(2) ?
